data_4085497
loop_
_publ_author_name
'Noor, Awal'
'Schwarz, Stefan'
'Kempe, Rhett'

_publ_section_title
;
 Low-Valent Aminopyridinato Chromium Methyl Complexes via Reductive
 Alkylation and via Oxidative Addition of Iodomethane by a Cr--Cr
 Quintuple Bond
;
_journal_issue 11
_journal_name_full Organometallics
_journal_page_first 2122
_journal_paper_doi 10.1021/om501230g
_journal_volume 34
_journal_year 2015
_chemical_formula_sum 'C26 H32 Cr N2'
_chemical_formula_weight 424.54
_chemical_name_common 'Compound 7'
_chemical_name_systematic
;
 ?
;
_space_group_IT_number 61
_symmetry_cell_setting orthorhombic
_symmetry_space_group_name_Hall '-P 2ac 2ab'
_symmetry_space_group_name_H-M 'P b c a'
_atom_sites_solution_hydrogens geom
_atom_sites_solution_primary direct
_atom_sites_solution_secondary difmap
_audit_creation_method SHELXL-97
_cell_angle_alpha 90.000(0)
_cell_angle_beta 90.000(0)
_cell_angle_gamma 90.000(0)
_cell_formula_units_Z 8
_cell_length_a 15.425(1)
_cell_length_b 13.013(1)
_cell_length_c 22.356(2)
_cell_measurement_temperature 133(2)
_cell_measurement_theta_max 49.01
_cell_measurement_theta_min 2.64
_cell_volume 4487.4(6)
_computing_cell_refinement X-AREA-STOE
_computing_data_collection X-AREA-STOE
_computing_data_reduction X-AREA-STOE
_computing_structure_refinement 'SHELXL-97 (Sheldrick, 1997)'
_computing_structure_solution SIR-97
_diffrn_ambient_temperature 133(2)
_diffrn_measured_fraction_theta_full 0.994
_diffrn_measured_fraction_theta_max 0.994
_diffrn_measurement_device_type STOE-IPDSII
_diffrn_measurement_method Omega-Scan
_diffrn_radiation_monochromator graphite
_diffrn_radiation_source 'fine-focus sealed tube'
_diffrn_radiation_type MoK\a
_diffrn_radiation_wavelength 0.71069
_diffrn_reflns_av_R_equivalents 0.2154
_diffrn_reflns_av_sigmaI/netI 0.2905
_diffrn_reflns_limit_h_max 18
_diffrn_reflns_limit_h_min 0
_diffrn_reflns_limit_k_max 15
_diffrn_reflns_limit_k_min 0
_diffrn_reflns_limit_l_max 0
_diffrn_reflns_limit_l_min -27
_diffrn_reflns_number 50621
_diffrn_reflns_theta_full 25.76
_diffrn_reflns_theta_max 25.76
_diffrn_reflns_theta_min 1.82
_exptl_absorpt_coefficient_mu 0.524
_exptl_absorpt_correction_T_max 0.9391
_exptl_absorpt_correction_T_min 0.8918
_exptl_absorpt_correction_type numerical
_exptl_crystal_colour dark-green
_exptl_crystal_density_diffrn 1.257
_exptl_crystal_density_method 'not measured'
_exptl_crystal_description prism
_exptl_crystal_F_000 1808
_exptl_crystal_size_max 0.21
_exptl_crystal_size_mid 0.20
_exptl_crystal_size_min 0.17
_refine_diff_density_max 0.501
_refine_diff_density_min -0.167
_refine_diff_density_rms 0.065
_refine_ls_extinction_method none
_refine_ls_goodness_of_fit_ref 0.507
_refine_ls_hydrogen_treatment mixed
_refine_ls_matrix_type full
_refine_ls_number_parameters 263
_refine_ls_number_reflns 4262
_refine_ls_number_restraints 0
_refine_ls_restrained_S_all 0.507
_refine_ls_R_factor_all 0.1821
_refine_ls_R_factor_gt 0.0454
_refine_ls_shift/su_max 0.000
_refine_ls_shift/su_mean 0.000
_refine_ls_structure_factor_coef Fsqd
_refine_ls_weighting_details 'calc w=1/[\s^2^(Fo^2^)+(0.0369P)^2^+0.0000P] where P=(Fo^2^+2Fc^2^)/3'
_refine_ls_weighting_scheme calc
_refine_ls_wR_factor_gt 0.0881
_refine_ls_wR_factor_ref 0.1073
_reflns_number_gt 974
_reflns_number_total 4262
_reflns_threshold_expression >2sigma(I)
_cod_data_source_file om501230g_si_001.cif
_cod_data_source_block k824op
_cod_depositor_comments 'Adding full bibliography for 4085493--4085498.cif.'
_cod_original_cell_volume 4487(2)
_cod_original_sg_symbol_H-M Pbca
_cod_database_code 4085497

loop_
_symmetry_equiv_pos_as_xyz
'x, y, z'
'-x+1/2, -y, z+1/2'
'x+1/2, -y+1/2, -z'
'-x, y+1/2, -z+1/2'
'-x, -y, -z'
'x-1/2, y, -z-1/2'
'-x-1/2, y-1/2, z'
'x, -y-1/2, z-1/2'

loop_
_atom_site_label
_atom_site_type_symbol
_atom_site_fract_x
_atom_site_fract_y
_atom_site_fract_z
_atom_site_U_iso_or_equiv
_atom_site_adp_type
_atom_site_occupancy
_atom_site_symmetry_multiplicity
_atom_site_calc_flag
_atom_site_refinement_flags
C1 C 0.1198(3) 0.0845(4) 0.9784(3) 0.076(2) Uani 1 1 d .
H1A H 0.1154 0.1211 1.0166 0.114 Uiso 1 1 calc R
H1B H 0.1328 0.1335 0.9464 0.114 Uiso 1 1 calc R
H1C H 0.1662 0.0333 0.9808 0.114 Uiso 1 1 calc R
C2 C -0.0879(3) 0.1812(4) 1.0113(3) 0.0445(15) Uani 1 1 d .
C3 C -0.1330(3) 0.2747(4) 1.0205(3) 0.0546(18) Uani 1 1 d .
H3 H -0.1509 0.3157 0.9876 0.065 Uiso 1 1 calc R
C4 C -0.1502(4) 0.3041(5) 1.0774(3) 0.0601(18) Uani 1 1 d .
H4 H -0.1793 0.3673 1.0843 0.072 Uiso 1 1 calc R
C5 C -0.1261(4) 0.2441(5) 1.1256(3) 0.0578(18) Uani 1 1 d .
H5 H -0.1394 0.2642 1.1654 0.069 Uiso 1 1 calc R
C6 C 0.0824(3) -0.1548(4) 0.8860(3) 0.0451(15) Uani 1 1 d .
C7 C 0.0530(3) -0.0835(5) 0.8375(3) 0.0495(16) Uani 1 1 d .
C8 C 0.1090(3) -0.0085(5) 0.8139(2) 0.0549(15) Uani 1 1 d .
C9 C 0.0766(4) 0.0611(5) 0.7727(3) 0.0597(18) Uani 1 1 d .
H9 H 0.1144 0.1120 0.7570 0.072 Uiso 1 1 calc R
C10 C -0.0081(5) 0.0597(5) 0.7536(3) 0.0690(18) Uani 1 1 d .
H10 H -0.0293 0.1094 0.7262 0.083 Uiso 1 1 calc R
C11 C -0.0619(4) -0.0178(6) 0.7760(3) 0.072(2) Uani 1 1 d .
H11 H -0.1203 -0.0211 0.7626 0.086 Uiso 1 1 calc R
C12 C -0.0333(4) -0.0889(6) 0.8167(3) 0.0607(19) Uani 1 1 d .
C13 C -0.0908(4) -0.1727(5) 0.8377(3) 0.083(2) Uani 1 1 d .
H13A H -0.0596 -0.2156 0.8666 0.124 Uiso 1 1 calc R
H13B H -0.1087 -0.2149 0.8035 0.124 Uiso 1 1 calc R
H13C H -0.1422 -0.1431 0.8568 0.124 Uiso 1 1 calc R
C14 C 0.2031(3) -0.0040(5) 0.8315(2) 0.0644(16) Uani 1 1 d .
H14A H 0.2316 0.0523 0.8100 0.097 Uiso 1 1 calc R
H14B H 0.2313 -0.0692 0.8212 0.097 Uiso 1 1 calc R
H14C H 0.2077 0.0077 0.8747 0.097 Uiso 1 1 calc R
C15 C -0.0980(4) 0.1906(5) 0.9044(3) 0.0485(16) Uani 1 1 d .
C16 C -0.1754(3) 0.1565(4) 0.8784(3) 0.0529(15) Uani 1 1 d .
C17 C -0.1999(3) 0.1987(5) 0.8248(3) 0.0562(16) Uani 1 1 d .
H17 H -0.2507 0.1733 0.8059 0.067 Uiso 1 1 calc R
C18 C -0.1543(4) 0.2759(5) 0.7974(3) 0.0582(18) Uani 1 1 d .
H18 H -0.1739 0.3053 0.7609 0.070 Uiso 1 1 calc R
C19 C -0.0793(4) 0.3098(5) 0.8244(3) 0.0550(16) Uani 1 1 d .
H19 H -0.0466 0.3622 0.8052 0.066 Uiso 1 1 calc R
C20 C -0.0497(3) 0.2708(4) 0.8777(3) 0.0515(16) Uani 1 1 d .
C21 C 0.0318(3) 0.3140(4) 0.9072(3) 0.0581(17) Uani 1 1 d .
H21 H 0.0411 0.2779 0.9462 0.070 Uiso 1 1 calc R
C22 C 0.1104(4) 0.2973(5) 0.8681(3) 0.083(2) Uani 1 1 d .
H22A H 0.1619 0.3251 0.8880 0.124 Uiso 1 1 calc R
H22B H 0.1020 0.3324 0.8297 0.124 Uiso 1 1 calc R
H22C H 0.1183 0.2235 0.8611 0.124 Uiso 1 1 calc R
C23 C 0.0232(3) 0.4286(4) 0.9192(3) 0.0731(19) Uani 1 1 d .
H23A H -0.0268 0.4409 0.9452 0.110 Uiso 1 1 calc R
H23B H 0.0151 0.4650 0.8812 0.110 Uiso 1 1 calc R
H23C H 0.0759 0.4536 0.9388 0.110 Uiso 1 1 calc R
C24 C -0.2293(4) 0.0743(5) 0.9074(3) 0.0679(19) Uani 1 1 d .
H24 H -0.1889 0.0293 0.9306 0.081 Uiso 1 1 calc R
C25 C -0.2944(5) 0.1186(6) 0.9515(3) 0.120(3) Uani 1 1 d .
H25A H -0.3281 0.0626 0.9694 0.180 Uiso 1 1 calc R
H25B H -0.3336 0.1656 0.9306 0.180 Uiso 1 1 calc R
H25C H -0.2635 0.1560 0.9830 0.180 Uiso 1 1 calc R
C26 C -0.2788(4) 0.0072(6) 0.8670(3) 0.100(2) Uani 1 1 d .
H26A H -0.3113 -0.0433 0.8906 0.150 Uiso 1 1 calc R
H26B H -0.2389 -0.0286 0.8400 0.150 Uiso 1 1 calc R
H26C H -0.3193 0.0488 0.8434 0.150 Uiso 1 1 calc R
N2 N 0.0615(3) -0.1235(3) 0.9413(2) 0.0483(13) Uani 1 1 d .
N1 N -0.0662(3) 0.1407(3) 0.9583(2) 0.0481(12) Uani 1 1 d .
Cr1 Cr 0.00406(7) 0.01214(6) 0.96049(4) 0.0526(2) Uani 1 1 d .

loop_
_atom_site_aniso_label
_atom_site_aniso_U_11
_atom_site_aniso_U_22
_atom_site_aniso_U_33
_atom_site_aniso_U_23
_atom_site_aniso_U_13
_atom_site_aniso_U_12
C1 0.055(3) 0.060(4) 0.114(7) 0.010(4) -0.008(4) 0.002(3)
C2 0.041(3) 0.047(4) 0.045(4) -0.002(3) 0.004(3) -0.002(3)
C3 0.059(4) 0.058(4) 0.047(5) -0.004(3) 0.004(3) 0.000(3)
C4 0.054(4) 0.058(4) 0.069(5) 0.002(4) -0.001(4) 0.013(3)
C5 0.046(3) 0.068(5) 0.059(5) -0.006(4) 0.006(3) -0.001(4)
C6 0.031(3) 0.041(4) 0.063(5) -0.004(4) -0.006(3) 0.004(3)
C7 0.038(3) 0.056(4) 0.055(4) -0.013(4) 0.011(3) 0.001(3)
C8 0.051(3) 0.067(4) 0.047(3) 0.001(4) -0.005(3) 0.008(4)
C9 0.055(4) 0.072(5) 0.052(4) 0.000(4) 0.011(3) 0.006(4)
C10 0.063(4) 0.089(5) 0.055(4) -0.006(4) -0.009(4) 0.038(5)
C11 0.044(4) 0.100(6) 0.071(5) -0.017(5) -0.007(3) 0.017(4)
C12 0.042(3) 0.081(5) 0.059(4) -0.005(4) 0.002(3) 0.009(4)
C13 0.055(4) 0.094(6) 0.099(6) -0.009(5) 0.005(4) -0.018(4)
C14 0.049(3) 0.072(4) 0.072(4) 0.014(4) -0.003(3) -0.004(4)
C15 0.045(4) 0.057(4) 0.044(4) 0.003(4) 0.003(3) 0.008(3)
C16 0.042(3) 0.056(4) 0.060(4) 0.005(4) 0.000(3) 0.000(3)
C17 0.046(3) 0.067(4) 0.056(4) -0.001(4) -0.007(3) -0.002(3)
C18 0.052(3) 0.072(5) 0.051(4) -0.002(4) -0.008(3) 0.010(4)
C19 0.052(4) 0.069(4) 0.045(4) 0.004(4) 0.002(3) 0.002(3)
C20 0.047(3) 0.054(4) 0.054(4) 0.004(4) 0.004(3) 0.001(3)
C21 0.050(4) 0.065(4) 0.060(4) 0.009(4) 0.001(3) -0.007(3)
C22 0.053(4) 0.088(5) 0.108(7) 0.007(5) -0.002(4) 0.006(4)
C23 0.063(4) 0.070(4) 0.087(4) -0.010(4) -0.021(4) 0.000(3)
C24 0.057(4) 0.078(5) 0.068(5) 0.013(4) -0.022(4) -0.019(4)
C25 0.129(6) 0.144(7) 0.087(6) -0.026(6) 0.049(5) -0.067(6)
C26 0.070(4) 0.105(6) 0.125(6) -0.003(6) 0.019(4) -0.017(5)
N2 0.044(3) 0.056(3) 0.045(4) -0.010(3) -0.004(2) 0.000(2)
N1 0.053(3) 0.049(3) 0.042(3) 0.000(3) 0.008(3) -0.009(2)
Cr1 0.0398(4) 0.0558(5) 0.0623(4) -0.0011(6) 0.0009(6) 0.0011(5)

loop_
_atom_type_symbol
_atom_type_description
_atom_type_scat_dispersion_real
_atom_type_scat_dispersion_imag
_atom_type_scat_source
C C 0.0033 0.0016 'International Tables Vol C Tables 4.2.6.8 and 6.1.1.4'
H H 0.0000 0.0000 'International Tables Vol C Tables 4.2.6.8 and 6.1.1.4'
N N 0.0061 0.0033 'International Tables Vol C Tables 4.2.6.8 and 6.1.1.4'
Cr Cr 0.3209 0.6236 'International Tables Vol C Tables 4.2.6.8 and 6.1.1.4'

loop_
_geom_angle_atom_site_label_1
_geom_angle_atom_site_label_2
_geom_angle_atom_site_label_3
_geom_angle
_geom_angle_site_symmetry_1
_geom_angle_site_symmetry_3
N1 C2 N2 113.5(5) . 5_557
N1 C2 C3 126.0(6) . .
N2 C2 C3 120.5(5) 5_557 .
C4 C3 C2 118.3(5) . .
C3 C4 C5 121.4(6) . .
C6 C5 C4 117.7(6) 5_557 .
N2 C6 C5 123.4(6) . 5_557
N2 C6 C7 114.0(5) . .
C5 C6 C7 122.6(6) 5_557 .
C8 C7 C12 119.4(6) . .
C8 C7 C6 121.1(5) . .
C12 C7 C6 119.5(6) . .
C9 C8 C7 118.8(5) . .
C9 C8 C14 119.8(5) . .
C7 C8 C14 121.4(5) . .
C10 C9 C8 122.7(6) . .
C9 C10 C11 117.6(6) . .
C12 C11 C10 122.2(6) . .
C11 C12 C7 119.2(7) . .
C11 C12 C13 121.0(6) . .
C7 C12 C13 119.8(7) . .
C16 C15 C20 120.4(6) . .
C16 C15 N1 119.4(5) . .
C20 C15 N1 120.1(5) . .
C17 C16 C15 118.1(6) . .
C17 C16 C24 120.6(5) . .
C15 C16 C24 121.2(6) . .
C16 C17 C18 122.8(6) . .
C17 C18 C19 118.1(6) . .
C20 C19 C18 122.7(6) . .
C19 C20 C15 117.7(5) . .
C19 C20 C21 120.8(6) . .
C15 C20 C21 121.5(5) . .
C22 C21 C23 108.2(5) . .
C22 C21 C20 111.0(5) . .
C23 C21 C20 111.4(5) . .
C26 C24 C16 116.5(5) . .
C26 C24 C25 106.3(5) . .
C16 C24 C25 112.1(5) . .
C6 N2 C2 118.6(5) . 5_557
C6 N2 Cr1 124.5(4) . .
C2 N2 Cr1 116.6(4) 5_557 .
C2 N1 C15 118.3(4) . .
C2 N1 Cr1 116.3(4) . .
C15 N1 Cr1 125.4(4) . .
Cr1 Cr1 N1 97.70(17) 5_557 .
Cr1 Cr1 N2 94.94(15) 5_557 .
N1 Cr1 N2 165.0(2) . .
Cr1 Cr1 C1 87.10(19) 5_557 .
N1 Cr1 C1 95.3(2) . .
N2 Cr1 C1 93.5(2) . .

loop_
_geom_bond_atom_site_label_1
_geom_bond_atom_site_label_2
_geom_bond_distance
_geom_bond_site_symmetry_2
C1 Cr1 2.057(5) .
C2 N1 1.340(7) .
C2 N2 1.361(6) 5_557
C2 C3 1.417(7) .
C3 C4 1.354(7) .
C4 C5 1.381(8) .
C5 C6 1.368(7) 5_557
C6 N2 1.340(7) .
C6 C5 1.368(7) 5_557
C6 C7 1.498(8) .
C7 C8 1.406(7) .
C7 C12 1.413(7) .
C8 C9 1.385(7) .
C8 C14 1.505(6) .
C9 C10 1.374(8) .
C10 C11 1.398(8) .
C11 C12 1.371(8) .
C12 C13 1.482(8) .
C15 C16 1.400(7) .
C15 C20 1.415(7) .
C15 N1 1.452(7) .
C16 C17 1.370(7) .
C16 C24 1.502(7) .
C17 C18 1.372(7) .
C18 C19 1.377(7) .
C19 C20 1.374(7) .
C20 C21 1.527(7) .
C21 C22 1.512(7) .
C21 C23 1.520(7) .
C24 C26 1.470(8) .
C24 C25 1.522(8) .
N2 C2 1.361(6) 5_557
N2 Cr1 2.021(5) .
N1 Cr1 1.994(5) .
Cr1 Cr1 1.7992(17) 5_557
